data_7100347
loop_
_publ_author_name
'Frieder Jaekle'
'Arnold Rheingold'
'Anand Sundararaman'
'Lev N. Zakharov'

_publ_section_title
;
Competition of Cuprophilic and p-Stacking Interactions
in the Formation of Supramolecular Stacks from Organocopper Complexes
;
_journal_name_full 'Chemical Communications'
_journal_paper_doi 10.1039/b417532h
_journal_year 2005
_chemical_formula_sum 'C22 H8 Cu2 F10 N2'
_chemical_formula_weight 617.38
_space_group_IT_number 70
_symmetry_cell_setting orthorhombic
_symmetry_space_group_name_Hall '-F 2uv 2vw'
_symmetry_space_group_name_H-M 'F d d d :2'
_cell_angle_alpha 90.00
_cell_angle_beta 90.00
_cell_angle_gamma 90.00
_cell_formula_units_Z 8
_cell_length_a 8.071(2)
_cell_length_b 11.127(3)
_cell_length_c 48.264(14)
_cell_measurement_temperature 219(2)
_cell_volume 4335(2)
_diffrn_ambient_temperature 219(2)
_exptl_crystal_density_diffrn 1.892
_cod_depositor_comments
;
The following automatic conversions were performed:
'_symmetry_cell_setting' value 'Orthorhombic' changed to 'orthorhombic'
according to '/home/saulius/struct/CIF-dictionaries/cif_core.dic'
dictionary named 'cif_core.dic' version 2.4.1 from 2010-06-29.

Automatic conversion script
Id: cif_fix_enum 1527 2010-12-29 10:47:43Z saulius 
;
_cod_original_sg_symbol_H-M 'F d d d'
_cod_database_code 7100347

loop_
_symmetry_equiv_pos_as_xyz
'x, y, z'
'-x+3/4, -y+3/4, z'
'-x+3/4, y, -z+3/4'
'x, -y+3/4, -z+3/4'
'x, y+1/2, z+1/2'
'-x+3/4, -y+5/4, z+1/2'
'-x+3/4, y+1/2, -z+5/4'
'x, -y+5/4, -z+5/4'
'x+1/2, y, z+1/2'
'-x+5/4, -y+3/4, z+1/2'
'-x+5/4, y, -z+5/4'
'x+1/2, -y+3/4, -z+5/4'
'x+1/2, y+1/2, z'
'-x+5/4, -y+5/4, z'
'-x+5/4, y+1/2, -z+3/4'
'x+1/2, -y+5/4, -z+3/4'
'-x, -y, -z'
'x-3/4, y-3/4, -z'
'x-3/4, -y, z-3/4'
'-x, y-3/4, z-3/4'
'-x, -y+1/2, -z+1/2'
'x-3/4, y-1/4, -z+1/2'
'x-3/4, -y+1/2, z-1/4'
'-x, y-1/4, z-1/4'
'-x+1/2, -y, -z+1/2'
'x-1/4, y-3/4, -z+1/2'
'x-1/4, -y, z-1/4'
'-x+1/2, y-3/4, z-1/4'
'-x+1/2, -y+1/2, -z'
'x-1/4, y-1/4, -z'
'x-1/4, -y+1/2, z-3/4'
'-x+1/2, y-1/4, z-3/4'

loop_
_atom_site_label
_atom_site_type_symbol
_atom_site_fract_x
_atom_site_fract_y
_atom_site_fract_z
_atom_site_U_iso_or_equiv
_atom_site_adp_type
_atom_site_occupancy
_atom_site_symmetry_multiplicity
_atom_site_calc_flag
_atom_site_refinement_flags
_atom_site_disorder_assembly
_atom_site_disorder_group
Cu1 Cu 0.6250 0.6250 0.012405(10) 0.0467(2) Uani 1 2 d S . .
F2 F 0.3611(2) 0.7168(2) -0.02927(5) 0.0736(7) Uani 1 1 d . . .
F3 F 0.3656(3) 0.7178(2) -0.08499(5) 0.0774(7) Uani 1 1 d . . .
F4 F 0.6250 0.6250 -0.11256(5) 0.0684(9) Uani 1 2 d S . .
N1 N 0.6250 0.6250 0.05180(7) 0.0371(7) Uani 1 2 d S . .
C1 C 0.6250 0.6250 -0.02655(9) 0.0400(9) Uani 1 2 d S . .
C2 C 0.4969(4) 0.6704(3) -0.04224(6) 0.0426(7) Uani 1 1 d . . .
C3 C 0.4937(4) 0.6712(3) -0.07049(6) 0.0457(7) Uani 1 1 d . . .
C4 C 0.6250 0.6250 -0.08492(9) 0.0446(10) Uani 1 2 d S . .
C5 C 0.4932(4) 0.6645(3) 0.06631(6) 0.0393(7) Uani 1 1 d . . .
H5A H 0.4006 0.6932 0.0565 0.047 Uiso 1 1 calc R . .
C6 C 0.4884(3) 0.6647(3) 0.09474(6) 0.0353(6) Uani 1 1 d . . .
H6A H 0.3931 0.6916 0.1041 0.042 Uiso 1 1 calc R . .
C7 C 0.6250 0.6250 0.10971(8) 0.0322(8) Uani 1 2 d S . .

loop_
_atom_site_aniso_label
_atom_site_aniso_U_11
_atom_site_aniso_U_22
_atom_site_aniso_U_33
_atom_site_aniso_U_23
_atom_site_aniso_U_13
_atom_site_aniso_U_12
Cu1 0.0576(4) 0.0607(4) 0.0219(3) 0.000 0.000 0.0042(3)
F2 0.0528(13) 0.1102(19) 0.0580(14) 0.0009(12) 0.0122(10) 0.0303(11)
F3 0.0736(15) 0.0979(18) 0.0609(15) 0.0126(13) -0.0289(11) 0.0229(12)
F4 0.115(3) 0.0674(18) 0.0224(13) 0.000 0.000 -0.0108(17)
N1 0.0450(19) 0.0446(18) 0.0216(16) 0.000 0.000 -0.0076(15)
C1 0.042(2) 0.046(2) 0.032(2) 0.000 0.000 -0.0057(17)
C2 0.0387(16) 0.0528(17) 0.0364(16) -0.0001(13) 0.0038(13) 0.0052(13)
C3 0.0477(18) 0.0510(17) 0.0385(16) 0.0059(13) -0.0110(14) 0.0016(14)
C4 0.066(3) 0.041(2) 0.0272(19) 0.000 0.000 -0.011(2)
C5 0.0401(16) 0.0458(16) 0.0322(15) 0.0014(12) -0.0070(12) 0.0018(11)
C6 0.0316(14) 0.0453(15) 0.0291(14) -0.0009(11) -0.0014(11) 0.0044(10)
C7 0.0320(18) 0.0398(19) 0.0249(19) 0.000 0.000 -0.0039(15)

loop_
_geom_bond_atom_site_label_1
_geom_bond_atom_site_label_2
_geom_bond_distance
_geom_bond_site_symmetry_2
_geom_bond_publ_flag
Cu1 C1 1.880(4) . ?
Cu1 N1 1.902(3) . ?
F2 C2 1.364(3) . ?
F3 C3 1.352(4) . ?
F4 C4 1.334(5) . ?
N1 C5 1.347(3) 14 ?
N1 C5 1.347(3) . ?
C1 C2 1.378(4) . ?
C1 C2 1.378(4) 14 ?
C2 C3 1.364(4) . ?
C3 C4 1.368(4) . ?
C4 C3 1.368(4) 14 ?
C5 C6 1.373(4) . ?
C6 C7 1.390(3) . ?
C7 C6 1.390(3) 14 ?
C7 C7 1.476(7) 11_554 ?
